data_1556468
loop_
_publ_author_name
'Casey, W.H.'
'Olmstead, M.M.'
'Hazlett, C.R.'
'Lamar, C.'
'Forbes, T.Z.'

_publ_section_title
;
 A New Nanometer-Sized Ga(III)-Oxyhydroxide Cation
;
_journal_name_full Inorganics
_journal_page_first 21
_journal_page_last 26
_journal_paper_doi 10.3390/inorganics3010021
_journal_volume 3
_journal_year 2015
_chemical_formula_moiety 'C23  H43  Cl2  Co1  N1  P2  O1'
_chemical_formula_sum 'C23 H43 Cl2 Co N O P2'
_chemical_formula_weight 541.35
_space_group_IT_number 2
_space_group_name_Hall '-P 1'
_space_group_name_H-M_alt 'P -1'
_symmetry_cell_setting triclinic
_symmetry_Int_Tables_number 2
_symmetry_space_group_name_Hall '-P 1'
_symmetry_space_group_name_H-M 'P -1'
_atom_sites_solution_hydrogens geom
_cell_angle_alpha 93.512(7)
_cell_angle_beta 91.976(7)
_cell_angle_gamma 99.812(7)
_cell_formula_units_Z 4
_cell_length_a 12.128(4)
_cell_length_b 15.363(5)
_cell_length_c 15.542(5)
_cell_measurement_reflns_used 0
_cell_measurement_temperature 293(2)
_cell_measurement_theta_max 0
_cell_measurement_theta_min 0
_cell_measurement_wavelength 0.71075
_cell_volume 2845.1(16)
_computing_molecular_graphics 'Ortep for Windows (Farrugia, 2012)'
_computing_publication_material 'WinGX publication routines (Farrugia, 2012)'
_computing_structure_refinement 'SHELXL-2014 (Sheldrick, 2014)'
_diffrn_ambient_temperature 293(2)
_diffrn_measured_fraction_theta_full 0.971
_diffrn_measured_fraction_theta_max 0.972
_diffrn_radiation_probe x-ray
_diffrn_radiation_type MoK\a
_diffrn_radiation_wavelength 0.71075
_diffrn_reflns_av_R_equivalents 0.1963
_diffrn_reflns_Laue_measured_fraction_full 0.971
_diffrn_reflns_Laue_measured_fraction_max 0.972
_diffrn_reflns_limit_h_max 14
_diffrn_reflns_limit_h_min -14
_diffrn_reflns_limit_k_max 18
_diffrn_reflns_limit_k_min -18
_diffrn_reflns_limit_l_max 19
_diffrn_reflns_limit_l_min -19
_diffrn_reflns_number 22343
_diffrn_reflns_point_group_measured_fraction_full 0.971
_diffrn_reflns_point_group_measured_fraction_max 0.972
_diffrn_reflns_theta_full 25.242
_diffrn_reflns_theta_max 25.999
_diffrn_reflns_theta_min 3.036
_exptl_absorpt_coefficient_mu 0.918
_exptl_absorpt_correction_T_max 0.863
_exptl_absorpt_correction_T_min 0.564
_exptl_absorpt_correction_type multi-scan
_exptl_absorpt_process_details 'Jacobson, R. (1998) Private communication'
_exptl_crystal_colour blue
_exptl_crystal_density_diffrn 1.264
_exptl_crystal_density_method 'not measured'
_exptl_crystal_description chunk
_exptl_crystal_F_000 1148
_exptl_crystal_size_max 0.28
_exptl_crystal_size_mid 0.18
_exptl_crystal_size_min 0.16
_refine_diff_density_max 1.151
_refine_diff_density_min -0.8
_refine_diff_density_rms 0.094
_refine_ls_extinction_method none
_refine_ls_goodness_of_fit_ref 1.029
_refine_ls_hydrogen_treatment constr
_refine_ls_matrix_type full
_refine_ls_number_constraints 0
_refine_ls_number_parameters 558
_refine_ls_number_reflns 10844
_refine_ls_number_restraints 5
_refine_ls_restrained_S_all 1.028
_refine_ls_R_factor_all 0.2223
_refine_ls_R_factor_gt 0.0977
_refine_ls_shift/su_max 0
_refine_ls_shift/su_mean 0
_refine_ls_structure_factor_coef Fsqd
_refine_ls_weighting_details 'w=1/[\s^2^(Fo^2^)+(0.0746P)^2^+5.2968P] where P=(Fo^2^+2Fc^2^)/3'
_refine_ls_weighting_scheme calc
_refine_ls_wR_factor_gt 0.1905
_refine_ls_wR_factor_ref 0.243
_reflns_number_gt 4849
_reflns_number_total 10844
_reflns_threshold_expression 'I > 2\s(I)'
_cod_data_source_file Inorganics-205-3-21-_2_.cif
_cod_data_source_block shelx-1
_cod_database_code 1556468
_shelx_estimated_absorpt_t_min 0.783
_shelx_estimated_absorpt_t_max 0.867

loop_
_symmetry_equiv_pos_as_xyz
'x, y, z'
'-x, -y, -z'

loop_
_atom_site_label
_atom_site_type_symbol
_atom_site_fract_x
_atom_site_fract_y
_atom_site_fract_z
_atom_site_U_iso_or_equiv
_atom_site_adp_type
_atom_site_occupancy
_atom_site_calc_flag
_atom_site_disorder_assembly
_atom_site_disorder_group
Co1 Co 0.62416(9) 0.39720(7) 0.75736(7) 0.0389(3) Uani 1 d . .
Co2 Co 0.14717(10) 0.80353(8) 0.73260(9) 0.0553(4) Uani 1 d . .
Cl1 Cl 0.6851(2) 0.38216(19) 0.89695(14) 0.0681(8) Uani 1 d . .
Cl2 Cl 0.64273(18) 0.54839(14) 0.74606(14) 0.0487(6) Uani 1 d . .
Cl3 Cl 0.2305(8) 0.9296(6) 0.6722(5) 0.062(4) Uani 0.55(5) d A 1
Cl4 Cl 0.1554(2) 0.67413(18) 0.65027(15) 0.0641(7) Uani 1 d . .
P1 P 0.77326(18) 0.34400(14) 0.67606(13) 0.0379(5) Uani 1 d . .
P2 P 0.41350(19) 0.35460(16) 0.77188(14) 0.0436(6) Uani 1 d . .
P4 P 0.29422(18) 0.80928(15) 0.85686(14) 0.0408(6) Uani 1 d . .
P3 P -0.04621(18) 0.83307(15) 0.72484(16) 0.0450(6) Uani 1 d . .
N1 N 0.5459(5) 0.3742(4) 0.6186(4) 0.0388(16) Uani 1 d . .
N2 N 0.0600(5) 0.7119(4) 0.8304(4) 0.0332(15) Uani 1 d . .
C1 C 0.6048(7) 0.3509(5) 0.5516(5) 0.039(2) Uani 1 d . .
C2 C 0.5689(9) 0.3588(6) 0.4676(6) 0.060(3) Uani 1 d . .
H2 H 0.6133 0.3471 0.4221 0.072 Uiso 1 calc . .
C3 C 0.4682(10) 0.3837(7) 0.4521(6) 0.068(3) Uani 1 d . .
H3 H 0.4424 0.3882 0.3957 0.081 Uiso 1 calc . .
C4 C 0.4049(8) 0.4023(6) 0.5197(6) 0.055(3) Uani 1 d . .
H4 H 0.3356 0.4191 0.51 0.066 Uiso 1 calc . .
C5 C 0.4454(7) 0.3955(5) 0.6028(5) 0.043(2) Uani 1 d . .
C6 C 0.7032(7) 0.3085(6) 0.5696(5) 0.046(2) Uani 1 d . .
H6A H 0.7567 0.3221 0.5253 0.056 Uiso 1 calc . .
H6B H 0.6793 0.2447 0.5663 0.056 Uiso 1 calc . .
C7 C 0.3790(7) 0.4143(6) 0.6793(5) 0.049(2) Uani 1 d . .
H7A H 0.2998 0.3974 0.6638 0.059 Uiso 1 calc . .
H7B H 0.3938 0.4774 0.6952 0.059 Uiso 1 calc . .
C8 C 0.8176(8) 0.2408(6) 0.7116(6) 0.051(2) Uani 1 d . .
C9 C 0.7106(8) 0.1825(6) 0.7411(6) 0.061(3) Uani 1 d . .
H9A H 0.6571 0.1681 0.6932 0.073 Uiso 1 calc . .
H9B H 0.7292 0.1291 0.7619 0.073 Uiso 1 calc . .
H9C H 0.679 0.2143 0.7864 0.073 Uiso 1 calc . .
C10 C 0.8672(9) 0.1880(6) 0.6409(6) 0.069(3) Uani 1 d . .
H10A H 0.8142 0.1737 0.5927 0.083 Uiso 1 calc . .
H10B H 0.9348 0.2228 0.6228 0.083 Uiso 1 calc . .
H10C H 0.8838 0.1344 0.6629 0.083 Uiso 1 calc . .
C11 C 0.9018(8) 0.2633(7) 0.7880(6) 0.066(3) Uani 1 d . .
H11A H 0.8708 0.2965 0.8326 0.079 Uiso 1 calc . .
H11B H 0.9184 0.2097 0.8099 0.079 Uiso 1 calc . .
H11C H 0.9694 0.298 0.7698 0.079 Uiso 1 calc . .
C12 C 0.8960(7) 0.4306(6) 0.6541(6) 0.049(2) Uani 1 d . .
C13 C 0.9900(8) 0.3959(7) 0.6078(6) 0.067(3) Uani 1 d . .
H13A H 1.0145 0.3506 0.6398 0.081 Uiso 1 calc . .
H13B H 0.9632 0.3715 0.5511 0.081 Uiso 1 calc . .
H13C H 1.0516 0.4435 0.6033 0.081 Uiso 1 calc . .
C14A C 0.933(3) 0.487(2) 0.739(2) 0.058(12) Uiso 0.5 d . .
H14A H 0.9575 0.4508 0.7814 0.087 Uiso 0.5 calc . .
H14B H 0.994 0.5339 0.7287 0.087 Uiso 0.5 calc . .
H14C H 0.8715 0.5128 0.7602 0.087 Uiso 0.5 calc . .
C14B C 0.946(3) 0.475(2) 0.740(2) 0.053(11) Uiso 0.5 d . .
H14D H 0.968 0.4311 0.7754 0.08 Uiso 0.5 calc . .
H14E H 1.0111 0.5181 0.7301 0.08 Uiso 0.5 calc . .
H14F H 0.892 0.5036 0.7685 0.08 Uiso 0.5 calc . .
C15A C 0.864(2) 0.4995(19) 0.6007(17) 0.053(9) Uiso 0.5 d . .
H15A H 0.8315 0.4727 0.5461 0.08 Uiso 0.5 calc . .
H15B H 0.8095 0.5281 0.6299 0.08 Uiso 0.5 calc . .
H15C H 0.9285 0.5426 0.5915 0.08 Uiso 0.5 calc . .
C15B C 0.837(2) 0.4914(18) 0.5914(17) 0.048(8) Uiso 0.5 d . .
H15D H 0.7644 0.46 0.5712 0.072 Uiso 0.5 calc . .
H15E H 0.8286 0.5455 0.6229 0.072 Uiso 0.5 calc . .
H15F H 0.8825 0.5047 0.5431 0.072 Uiso 0.5 calc . .
C16 C 0.3395(8) 0.2374(6) 0.7487(6) 0.058(3) Uani 1 d . .
C17 C 0.3746(9) 0.2028(6) 0.6632(7) 0.078(3) Uani 1 d . .
H17A H 0.4548 0.2113 0.6632 0.116 Uiso 1 calc . .
H17B H 0.3445 0.1409 0.654 0.116 Uiso 1 calc . .
H17C H 0.3468 0.2343 0.618 0.116 Uiso 1 calc . .
C18 C 0.3837(12) 0.1805(8) 0.8181(8) 0.109(5) Uani 1 d . .
H18A H 0.3633 0.2001 0.8742 0.163 Uiso 1 calc . .
H18B H 0.3512 0.1194 0.8058 0.163 Uiso 1 calc . .
H18C H 0.4638 0.1872 0.8167 0.163 Uiso 1 calc . .
C19 C 0.2134(9) 0.2243(8) 0.7494(9) 0.108(5) Uani 1 d . .
H19A H 0.1914 0.2465 0.8041 0.163 Uiso 1 calc . .
H19B H 0.1854 0.2558 0.7043 0.163 Uiso 1 calc . .
H19C H 0.183 0.1624 0.7403 0.163 Uiso 1 calc . .
C20 C 0.3516(8) 0.4132(7) 0.8639(6) 0.060(3) Uani 1 d . .
C21 C 0.3551(9) 0.3609(8) 0.9441(6) 0.082(3) Uani 1 d . .
H21A H 0.3078 0.3041 0.9338 0.098 Uiso 1 calc . .
H21B H 0.4306 0.3529 0.9568 0.098 Uiso 1 calc . .
H21C H 0.329 0.3928 0.9921 0.098 Uiso 1 calc . .
C22 C 0.2317(8) 0.4303(8) 0.8410(8) 0.095(4) Uani 1 d . .
H22A H 0.1825 0.3747 0.828 0.115 Uiso 1 calc . .
H22B H 0.2049 0.4614 0.8892 0.115 Uiso 1 calc . .
H22C H 0.2335 0.4651 0.7918 0.115 Uiso 1 calc . .
C23 C 0.4269(8) 0.5011(6) 0.8840(6) 0.069(3) Uani 1 d . .
H23A H 0.427 0.5362 0.8349 0.083 Uiso 1 calc . .
H23B H 0.4002 0.5316 0.9326 0.083 Uiso 1 calc . .
H23C H 0.5017 0.4917 0.8973 0.083 Uiso 1 calc . .
C24 C 0.1220(7) 0.6764(5) 0.8879(5) 0.039(2) Uani 1 d . .
C25 C 0.0710(8) 0.6233(6) 0.9488(6) 0.052(2) Uani 1 d . .
H25 H 0.1146 0.5984 0.9877 0.062 Uiso 1 calc . .
C26 C -0.0431(9) 0.6070(6) 0.9524(6) 0.061(3) Uani 1 d . .
H26 H -0.0776 0.5721 0.9939 0.073 Uiso 1 calc . .
C27 C -0.1051(8) 0.6429(6) 0.8941(6) 0.051(2) Uani 1 d . .
H27 H -0.1829 0.6326 0.8952 0.062 Uiso 1 calc . .
C28 C -0.0526(7) 0.6941(5) 0.8339(5) 0.043(2) Uani 1 d . .
C29 C 0.2462(7) 0.6953(5) 0.8842(6) 0.045(2) Uani 1 d . .
H29A H 0.2699 0.6548 0.8412 0.054 Uiso 1 calc . .
H29B H 0.28 0.6861 0.9396 0.054 Uiso 1 calc . .
C30 C -0.1190(7) 0.7295(5) 0.7643(5) 0.046(2) Uani 1 d . .
H30A H -0.1898 0.7394 0.7868 0.055 Uiso 1 calc . .
H30B H -0.1354 0.6852 0.7163 0.055 Uiso 1 calc . .
C31 C 0.2981(7) 0.8781(5) 0.9619(5) 0.047(2) Uani 1 d . .
C32 C 0.1934(8) 0.8435(6) 1.0091(6) 0.064(3) Uani 1 d . .
H32A H 0.1282 0.8448 0.9727 0.076 Uiso 1 calc . .
H32B H 0.195 0.7837 1.0232 0.076 Uiso 1 calc . .
H32C H 0.1911 0.88 1.0612 0.076 Uiso 1 calc . .
C33 C 0.2965(9) 0.9743(6) 0.9398(7) 0.074(3) Uani 1 d . .
H33A H 0.3626 0.996 0.9101 0.089 Uiso 1 calc . .
H33B H 0.2313 0.9762 0.9036 0.089 Uiso 1 calc . .
H33C H 0.2945 1.0106 0.9921 0.089 Uiso 1 calc . .
C34 C 0.3976(8) 0.8741(7) 1.0231(6) 0.070(3) Uani 1 d . .
H34A H 0.4659 0.8954 0.9959 0.084 Uiso 1 calc . .
H34B H 0.3929 0.9103 1.075 0.084 Uiso 1 calc . .
H34C H 0.3968 0.814 1.0371 0.084 Uiso 1 calc . .
C35 C 0.4374(7) 0.8114(6) 0.8185(6) 0.049(2) Uani 1 d . .
C36 C 0.4923(7) 0.9081(6) 0.8082(7) 0.066(3) Uani 1 d . .
H36A H 0.4414 0.9372 0.7767 0.08 Uiso 1 calc . .
H36B H 0.51 0.9384 0.8642 0.08 Uiso 1 calc . .
H36C H 0.5597 0.9091 0.7774 0.08 Uiso 1 calc . .
C37 C 0.4258(8) 0.7617(8) 0.7296(7) 0.084(4) Uani 1 d . .
H37A H 0.374 0.7853 0.6934 0.101 Uiso 1 calc . .
H37B H 0.4975 0.7685 0.7042 0.101 Uiso 1 calc . .
H37C H 0.3985 0.7 0.7354 0.101 Uiso 1 calc . .
C38A C 0.512(3) 0.7619(18) 0.8875(17) 0.053(8) Uiso 0.5 d . .
H38A H 0.4711 0.7504 0.9385 0.08 Uiso 0.5 calc . .
H38B H 0.5258 0.707 0.8606 0.08 Uiso 0.5 calc . .
H38C H 0.5823 0.7999 0.9028 0.08 Uiso 0.5 calc . .
C38B C 0.517(3) 0.770(2) 0.8665(18) 0.063(10) Uiso 0.5 d . .
H38D H 0.5292 0.7974 0.9239 0.094 Uiso 0.5 calc . .
H38E H 0.4876 0.7079 0.8692 0.094 Uiso 0.5 calc . .
H38F H 0.5866 0.7765 0.838 0.094 Uiso 0.5 calc . .
C39 C -0.0800(8) 0.9233(6) 0.7988(7) 0.061(3) Uani 1 d . .
C40 C -0.0606(11) 0.8978(8) 0.8922(7) 0.097(4) Uani 1 d . .
H40A H 0.0148 0.8876 0.9002 0.116 Uiso 1 calc . .
H40B H -0.0728 0.9451 0.9321 0.116 Uiso 1 calc . .
H40C H -0.1119 0.8449 0.9022 0.116 Uiso 1 calc . .
C41 C -0.2014(9) 0.9388(7) 0.7896(7) 0.080(3) Uani 1 d . .
H41A H -0.2516 0.8847 0.7976 0.096 Uiso 1 calc . .
H41B H -0.2134 0.9836 0.8323 0.096 Uiso 1 calc . .
H41C H -0.2152 0.9577 0.7331 0.096 Uiso 1 calc . .
C42 C 0.0028(10) 1.0094(7) 0.7863(10) 0.114(5) Uani 1 d . .
H42A H 0.0782 0.9985 0.7922 0.137 Uiso 1 calc . .
H42B H -0.0101 1.0286 0.7297 0.137 Uiso 1 calc . .
H42C H -0.0083 1.0545 0.829 0.137 Uiso 1 calc . .
C43 C -0.1116(8) 0.8342(6) 0.6145(6) 0.058(3) Uani 1 d . .
C44 C -0.2413(9) 0.8064(7) 0.6098(7) 0.083(3) Uani 1 d . .
H44A H -0.2611 0.7488 0.6312 0.1 Uiso 1 calc . .
H44B H -0.274 0.8485 0.6442 0.1 Uiso 1 calc . .
H44C H -0.2689 0.8048 0.551 0.1 Uiso 1 calc . .
C45 C -0.0802(11) 0.9255(8) 0.5805(8) 0.109(5) Uani 1 d . .
H45A H -0.1088 0.9683 0.6172 0.131 Uiso 1 calc . .
H45B H -0.0002 0.941 0.5799 0.131 Uiso 1 calc . .
H45C H -0.1119 0.9249 0.5229 0.131 Uiso 1 calc . .
C46 C -0.0664(12) 0.7663(9) 0.5564(6) 0.105(5) Uani 1 d . .
H46A H -0.0862 0.7087 0.5779 0.126 Uiso 1 calc . .
H46B H -0.0981 0.7656 0.4988 0.126 Uiso 1 calc . .
H46C H 0.0137 0.7817 0.5558 0.126 Uiso 1 calc . .
C47 C 0.500(3) 0.929(3) 0.5298(15) 0.231(18) Uani 1 d . .
C48 C 0.441(3) 1.0039(15) 0.434(2) 0.253(17) Uani 1 d . .
O1 O 0.4473(19) 0.9207(17) 0.4570(19) 0.273(9) Uani 1 d . .
Cl3' Cl 0.221(2) 0.905(3) 0.634(4) 0.186(16) Uani 0.44(5) d A 2

loop_
_atom_site_aniso_label
_atom_site_aniso_U_11
_atom_site_aniso_U_22
_atom_site_aniso_U_33
_atom_site_aniso_U_23
_atom_site_aniso_U_13
_atom_site_aniso_U_12
Co1 0.0456(7) 0.0426(7) 0.0302(6) 0.0047(5) 0.0030(5) 0.0112(5)
Co2 0.0439(7) 0.0490(8) 0.0751(9) 0.0145(7) 0.0181(7) 0.0076(6)
Cl1 0.0803(18) 0.103(2) 0.0319(12) 0.0137(13) -0.0009(12) 0.0436(16)
Cl2 0.0510(13) 0.0416(12) 0.0529(14) 0.0042(11) -0.0016(11) 0.0069(10)
Cl3 0.044(4) 0.071(5) 0.072(7) 0.041(4) -0.003(3) -0.001(3)
Cl4 0.0583(15) 0.0819(18) 0.0506(14) -0.0091(13) 0.0095(12) 0.0109(13)
P1 0.0442(13) 0.0408(13) 0.0307(12) 0.0027(10) 0.0036(10) 0.0126(10)
P2 0.0427(13) 0.0526(14) 0.0377(13) 0.0066(11) 0.0020(10) 0.0131(11)
P4 0.0407(13) 0.0419(13) 0.0396(13) 0.0063(11) 0.0035(10) 0.0047(11)
P3 0.0385(13) 0.0390(13) 0.0591(15) 0.0073(12) 0.0070(11) 0.0085(11)
N1 0.040(4) 0.046(4) 0.028(4) 0.004(3) -0.001(3) -0.001(3)
N2 0.037(4) 0.026(3) 0.035(4) 0.000(3) 0.008(3) 0.002(3)
C1 0.053(5) 0.036(5) 0.023(4) 0.002(4) 0.002(4) -0.003(4)
C2 0.075(7) 0.066(7) 0.037(5) -0.001(5) -0.001(5) 0.008(6)
C3 0.094(9) 0.068(7) 0.038(6) 0.005(5) -0.011(6) 0.007(6)
C4 0.052(6) 0.055(6) 0.053(6) 0.011(5) -0.026(5) 0.001(5)
C5 0.051(6) 0.037(5) 0.038(5) 0.008(4) -0.013(4) 0.002(4)
C6 0.059(6) 0.052(5) 0.028(4) -0.001(4) 0.009(4) 0.010(5)
C7 0.041(5) 0.048(5) 0.061(6) 0.015(5) -0.009(4) 0.011(4)
C8 0.069(6) 0.044(5) 0.047(5) 0.010(5) 0.006(5) 0.025(5)
C9 0.074(7) 0.042(5) 0.071(7) 0.015(5) 0.013(6) 0.016(5)
C10 0.097(8) 0.050(6) 0.066(7) -0.006(5) 0.020(6) 0.023(6)
C11 0.072(7) 0.077(7) 0.057(6) 0.013(6) 0.002(5) 0.033(6)
C12 0.047(5) 0.043(5) 0.059(6) 0.014(5) 0.018(5) 0.009(4)
C13 0.058(6) 0.072(7) 0.078(7) 0.002(6) 0.027(6) 0.023(6)
C16 0.060(6) 0.048(6) 0.065(7) 0.009(5) 0.006(5) 0.007(5)
C17 0.092(8) 0.050(6) 0.086(8) -0.010(6) 0.010(7) 0.002(6)
C18 0.152(13) 0.080(9) 0.101(10) 0.040(8) 0.018(9) 0.023(9)
C19 0.074(9) 0.070(8) 0.174(15) 0.005(9) 0.022(9) -0.009(7)
C20 0.061(6) 0.077(7) 0.047(6) 0.010(5) 0.005(5) 0.022(6)
C21 0.098(9) 0.099(9) 0.048(6) 0.000(6) 0.026(6) 0.012(7)
C22 0.056(7) 0.121(10) 0.114(10) -0.014(8) 0.015(7) 0.038(7)
C23 0.083(8) 0.062(7) 0.061(7) -0.018(6) 0.008(6) 0.016(6)
C24 0.044(5) 0.026(4) 0.045(5) -0.007(4) 0.002(4) 0.008(4)
C25 0.066(7) 0.044(5) 0.045(5) 0.015(5) 0.005(5) 0.000(5)
C26 0.080(8) 0.042(6) 0.060(7) 0.014(5) 0.021(6) -0.001(5)
C27 0.046(5) 0.056(6) 0.047(6) 0.006(5) 0.012(5) -0.010(5)
C28 0.043(5) 0.033(5) 0.048(5) -0.001(4) 0.016(4) -0.005(4)
C29 0.044(5) 0.040(5) 0.052(5) -0.003(4) 0.002(4) 0.014(4)
C30 0.041(5) 0.041(5) 0.053(6) 0.006(4) 0.002(4) 0.004(4)
C31 0.052(5) 0.040(5) 0.044(5) 0.000(4) 0.005(4) -0.002(4)
C32 0.085(7) 0.060(6) 0.043(6) -0.012(5) 0.020(5) 0.006(6)
C33 0.090(8) 0.049(6) 0.080(8) -0.010(6) 0.010(6) 0.010(6)
C34 0.070(7) 0.072(7) 0.062(7) -0.009(6) -0.004(6) 0.003(6)
C35 0.038(5) 0.056(6) 0.051(6) 0.003(5) -0.001(4) 0.006(4)
C36 0.038(5) 0.069(7) 0.089(8) 0.013(6) 0.008(5) -0.002(5)
C37 0.059(7) 0.119(10) 0.067(7) -0.014(7) 0.020(6) -0.004(7)
C39 0.061(6) 0.043(6) 0.082(8) -0.005(5) -0.008(5) 0.022(5)
C40 0.126(11) 0.097(9) 0.077(8) -0.020(7) -0.015(8) 0.060(8)
C41 0.078(8) 0.073(7) 0.095(9) -0.019(7) -0.006(7) 0.041(6)
C42 0.105(10) 0.052(7) 0.179(15) -0.019(8) -0.056(10) 0.019(7)
C43 0.066(7) 0.056(6) 0.056(6) 0.015(5) 0.007(5) 0.018(5)
C44 0.101(9) 0.087(8) 0.060(7) -0.007(6) -0.014(6) 0.016(7)
C45 0.114(11) 0.121(11) 0.103(10) 0.062(9) 0.007(8) 0.028(9)
C46 0.157(13) 0.138(11) 0.044(6) 0.003(7) 0.004(7) 0.091(10)
C47 0.35(4) 0.23(4) 0.112(16) -0.023(19) -0.13(2) 0.10(3)
C48 0.41(4) 0.059(12) 0.26(3) -0.015(16) -0.17(3) -0.001(17)
O1 0.26(2) 0.26(3) 0.30(3) 0.00(2) 0.04(2) 0.044(19)
Cl3' 0.102(11) 0.16(2) 0.32(4) 0.15(3) 0.091(15) 0.014(11)

loop_
_atom_type_symbol
_atom_type_description
_atom_type_scat_dispersion_real
_atom_type_scat_dispersion_imag
_atom_type_scat_source
C C 0.0033 0.0016 'International Tables Vol C Tables 4.2.6.8 and 6.1.1.4'
H H 0 0 'International Tables Vol C Tables 4.2.6.8 and 6.1.1.4'
Cl Cl 0.1484 0.1585 'International Tables Vol C Tables 4.2.6.8 and 6.1.1.4'
Co Co 0.3494 0.9721 'International Tables Vol C Tables 4.2.6.8 and 6.1.1.4'
N N 0.0061 0.0033 'International Tables Vol C Tables 4.2.6.8 and 6.1.1.4'
P P 0.1023 0.0942 'International Tables Vol C Tables 4.2.6.8 and 6.1.1.4'
O O 0.0106 0.006 'International Tables Vol C Tables 4.2.6.8 and 6.1.1.4'

loop_
_geom_angle_atom_site_label_1
_geom_angle_atom_site_label_2
_geom_angle_atom_site_label_3
_geom_angle
_geom_angle_site_symmetry_1
_geom_angle_site_symmetry_3
Cl1 Co1 N1 165.36(18) . .
Cl1 Co1 Cl2 104.76(10) . .
N1 Co1 Cl2 89.49(17) . .
Cl1 Co1 P1 100.69(9) . .
N1 Co1 P1 77.49(18) . .
Cl2 Co1 P1 108.01(9) . .
Cl1 Co1 P2 99.72(9) . .
N1 Co1 P2 73.74(17) . .
Cl2 Co1 P2 101.30(8) . .
P1 Co1 P2 138.32(9) . .
N2 Co2 Cl3 160.7(3) . .
N2 Co2 Cl4 85.30(16) . .
Cl3 Co2 Cl4 113.9(3) . .
N2 Co2 Cl3' 174.3(7) . .
Cl4 Co2 Cl3' 98.4(17) . .
N2 Co2 P3 77.31(17) . .
Cl3 Co2 P3 97.2(3) . .
Cl4 Co2 P3 109.08(10) . .
Cl3' Co2 P3 97.3(5) . .
N2 Co2 P4 75.23(17) . .
Cl3 Co2 P4 96.6(2) . .
Cl4 Co2 P4 105.12(9) . .
Cl3' Co2 P4 107.8(13) . .
P3 Co2 P4 133.60(9) . .
C6 P1 C8 103.1(4) . .
C6 P1 C12 105.0(4) . .
C8 P1 C12 112.1(4) . .
C6 P1 Co1 102.6(3) . .
C8 P1 Co1 116.2(3) . .
C12 P1 Co1 115.7(3) . .
C7 P2 C16 105.8(4) . .
C7 P2 C20 102.6(4) . .
C16 P2 C20 112.2(5) . .
C7 P2 Co1 93.7(3) . .
C16 P2 Co1 121.4(3) . .
C20 P2 Co1 116.4(3) . .
C29 P4 C35 105.4(4) . .
C29 P4 C31 104.9(4) . .
C35 P4 C31 110.7(4) . .
C29 P4 Co2 94.7(3) . .
C35 P4 Co2 112.7(3) . .
C31 P4 Co2 124.9(3) . .
C30 P3 C39 106.0(4) . .
C30 P3 C43 103.4(4) . .
C39 P3 C43 111.7(4) . .
C30 P3 Co2 99.2(3) . .
C39 P3 Co2 117.4(3) . .
C43 P3 Co2 116.5(3) . .
C5 N1 C1 118.9(7) . .
C5 N1 Co1 119.0(5) . .
C1 N1 Co1 121.6(5) . .
C24 N2 C28 118.4(7) . .
C24 N2 Co2 119.7(5) . .
C28 N2 Co2 121.9(5) . .
N1 C1 C2 121.1(8) . .
N1 C1 C6 118.3(7) . .
C2 C1 C6 120.4(8) . .
C3 C2 C1 119.4(9) . .
C3 C2 H2 120.3 . .
C1 C2 H2 120.3 . .
C2 C3 C4 119.7(9) . .
C2 C3 H3 120.2 . .
C4 C3 H3 120.2 . .
C3 C4 C5 118.9(9) . .
C3 C4 H4 120.5 . .
C5 C4 H4 120.5 . .
N1 C5 C4 121.7(8) . .
N1 C5 C7 117.1(7) . .
C4 C5 C7 121.1(8) . .
C1 C6 P1 113.5(5) . .
C1 C6 H6A 108.9 . .
P1 C6 H6A 108.9 . .
C1 C6 H6B 108.9 . .
P1 C6 H6B 108.9 . .
H6A C6 H6B 107.7 . .
C5 C7 P2 112.0(6) . .
C5 C7 H7A 109.2 . .
P2 C7 H7A 109.2 . .
C5 C7 H7B 109.2 . .
P2 C7 H7B 109.2 . .
H7A C7 H7B 107.9 . .
C11 C8 C10 109.3(8) . .
C11 C8 C9 109.0(7) . .
C10 C8 C9 108.3(8) . .
C11 C8 P1 109.8(6) . .
C10 C8 P1 114.2(6) . .
C9 C8 P1 106.0(6) . .
C8 C9 H9A 109.5 . .
C8 C9 H9B 109.5 . .
H9A C9 H9B 109.5 . .
C8 C9 H9C 109.5 . .
H9A C9 H9C 109.5 . .
H9B C9 H9C 109.5 . .
C8 C10 H10A 109.5 . .
C8 C10 H10B 109.5 . .
H10A C10 H10B 109.5 . .
C8 C10 H10C 109.5 . .
H10A C10 H10C 109.5 . .
H10B C10 H10C 109.5 . .
C8 C11 H11A 109.5 . .
C8 C11 H11B 109.5 . .
H11A C11 H11B 109.5 . .
C8 C11 H11C 109.5 . .
H11A C11 H11C 109.5 . .
H11B C11 H11C 109.5 . .
C15A C12 C14B 108.3(18) . .
C15A C12 C13 105.9(12) . .
C14B C12 C13 106.8(15) . .
C15A C12 C14A 99.7(17) . .
C14B C12 C14A 10(2) . .
C13 C12 C14A 114.8(16) . .
C15A C12 C15B 11.8(18) . .
C14B C12 C15B 116.5(18) . .
C13 C12 C15B 109.7(11) . .
C14A C12 C15B 107.1(17) . .
C15A C12 P1 112.3(12) . .
C14B C12 P1 108.2(15) . .
C13 C12 P1 115.0(6) . .
C14A C12 P1 108.2(15) . .
C15B C12 P1 100.9(11) . .
C12 C13 H13A 109.5 . .
C12 C13 H13B 109.5 . .
H13A C13 H13B 109.5 . .
C12 C13 H13C 109.5 . .
H13A C13 H13C 109.5 . .
H13B C13 H13C 109.5 . .
C12 C14A H14A 109.5 . .
C12 C14A H14B 109.5 . .
H14A C14A H14B 109.5 . .
C12 C14A H14C 109.5 . .
H14A C14A H14C 109.5 . .
H14B C14A H14C 109.5 . .
C12 C14B H14D 109.5 . .
C12 C14B H14E 109.5 . .
H14D C14B H14E 109.5 . .
C12 C14B H14F 109.5 . .
H14D C14B H14F 109.5 . .
H14E C14B H14F 109.5 . .
C12 C15A H15A 109.5 . .
C12 C15A H15B 109.5 . .
H15A C15A H15B 109.5 . .
C12 C15A H15C 109.5 . .
H15A C15A H15C 109.5 . .
H15B C15A H15C 109.5 . .
C12 C15B H15D 109.5 . .
C12 C15B H15E 109.5 . .
H15D C15B H15E 109.5 . .
C12 C15B H15F 109.5 . .
H15D C15B H15F 109.5 . .
H15E C15B H15F 109.5 . .
C17 C16 C19 109.8(9) . .
C17 C16 C18 106.2(9) . .
C19 C16 C18 109.1(9) . .
C17 C16 P2 108.7(7) . .
C19 C16 P2 115.3(7) . .
C18 C16 P2 107.3(8) . .
C16 C17 H17A 109.5 . .
C16 C17 H17B 109.5 . .
H17A C17 H17B 109.5 . .
C16 C17 H17C 109.5 . .
H17A C17 H17C 109.5 . .
H17B C17 H17C 109.5 . .
C16 C18 H18A 109.5 . .
C16 C18 H18B 109.5 . .
H18A C18 H18B 109.5 . .
C16 C18 H18C 109.5 . .
H18A C18 H18C 109.5 . .
H18B C18 H18C 109.5 . .
C16 C19 H19A 109.5 . .
C16 C19 H19B 109.5 . .
H19A C19 H19B 109.5 . .
C16 C19 H19C 109.5 . .
H19A C19 H19C 109.5 . .
H19B C19 H19C 109.5 . .
C23 C20 C21 106.9(9) . .
C23 C20 C22 108.5(8) . .
C21 C20 C22 112.0(9) . .
C23 C20 P2 107.1(6) . .
C21 C20 P2 109.2(7) . .
C22 C20 P2 112.8(7) . .
C20 C21 H21A 109.5 . .
C20 C21 H21B 109.5 . .
H21A C21 H21B 109.5 . .
C20 C21 H21C 109.5 . .
H21A C21 H21C 109.5 . .
H21B C21 H21C 109.5 . .
C20 C22 H22A 109.5 . .
C20 C22 H22B 109.5 . .
H22A C22 H22B 109.5 . .
C20 C22 H22C 109.5 . .
H22A C22 H22C 109.5 . .
H22B C22 H22C 109.5 . .
C20 C23 H23A 109.5 . .
C20 C23 H23B 109.5 . .
H23A C23 H23B 109.5 . .
C20 C23 H23C 109.5 . .
H23A C23 H23C 109.5 . .
H23B C23 H23C 109.5 . .
N2 C24 C25 120.5(8) . .
N2 C24 C29 118.7(7) . .
C25 C24 C29 120.8(8) . .
C26 C25 C24 120.4(9) . .
C26 C25 H25 119.8 . .
C24 C25 H25 119.8 . .
C27 C26 C25 118.8(9) . .
C27 C26 H26 120.6 . .
C25 C26 H26 120.6 . .
C26 C27 C28 119.5(9) . .
C26 C27 H27 120.2 . .
C28 C27 H27 120.2 . .
N2 C28 C27 122.4(8) . .
N2 C28 C30 116.7(7) . .
C27 C28 C30 120.9(8) . .
C24 C29 P4 110.9(5) . .
C24 C29 H29A 109.5 . .
P4 C29 H29A 109.5 . .
C24 C29 H29B 109.5 . .
P4 C29 H29B 109.5 . .
H29A C29 H29B 108.1 . .
C28 C30 P3 113.3(6) . .
C28 C30 H30A 108.9 . .
P3 C30 H30A 108.9 . .
C28 C30 H30B 108.9 . .
P3 C30 H30B 108.9 . .
H30A C30 H30B 107.7 . .
C32 C31 C34 106.6(7) . .
C32 C31 C33 109.6(8) . .
C34 C31 C33 110.4(8) . .
C32 C31 P4 108.0(6) . .
C34 C31 P4 114.8(6) . .
C33 C31 P4 107.4(6) . .
C31 C32 H32A 109.5 . .
C31 C32 H32B 109.5 . .
H32A C32 H32B 109.5 . .
C31 C32 H32C 109.5 . .
H32A C32 H32C 109.5 . .
H32B C32 H32C 109.5 . .
C31 C33 H33A 109.5 . .
C31 C33 H33B 109.5 . .
H33A C33 H33B 109.5 . .
C31 C33 H33C 109.5 . .
H33A C33 H33C 109.5 . .
H33B C33 H33C 109.5 . .
C31 C34 H34A 109.5 . .
C31 C34 H34B 109.5 . .
H34A C34 H34B 109.5 . .
C31 C34 H34C 109.5 . .
H34A C34 H34C 109.5 . .
H34B C34 H34C 109.5 . .
C38B C35 C37 104.0(13) . .
C38B C35 C36 107.8(14) . .
C37 C35 C36 108.2(8) . .
C38B C35 C38A 10(2) . .
C37 C35 C38A 110.5(12) . .
C36 C35 C38A 111.9(12) . .
C38B C35 P4 120.0(14) . .
C37 C35 P4 107.2(6) . .
C36 C35 P4 109.1(6) . .
C38A C35 P4 109.9(12) . .
C35 C36 H36A 109.5 . .
C35 C36 H36B 109.5 . .
H36A C36 H36B 109.5 . .
C35 C36 H36C 109.5 . .
H36A C36 H36C 109.5 . .
H36B C36 H36C 109.5 . .
C35 C37 H37A 109.5 . .
C35 C37 H37B 109.5 . .
H37A C37 H37B 109.5 . .
C35 C37 H37C 109.5 . .
H37A C37 H37C 109.5 . .
H37B C37 H37C 109.5 . .
C35 C38A H38A 109.5 . .
C35 C38A H38B 109.5 . .
H38A C38A H38B 109.5 . .
C35 C38A H38C 109.5 . .
H38A C38A H38C 109.5 . .
H38B C38A H38C 109.5 . .
C35 C38B H38D 109.5 . .
C35 C38B H38E 109.5 . .
H38D C38B H38E 109.5 . .
C35 C38B H38F 109.5 . .
H38D C38B H38F 109.5 . .
H38E C38B H38F 109.5 . .
C41 C39 C42 110.6(8) . .
C41 C39 C40 107.3(9) . .
C42 C39 C40 107.6(9) . .
C41 C39 P3 114.6(7) . .
C42 C39 P3 109.0(8) . .
C40 C39 P3 107.5(6) . .
C39 C40 H40A 109.5 . .
C39 C40 H40B 109.5 . .
H40A C40 H40B 109.5 . .
C39 C40 H40C 109.5 . .
H40A C40 H40C 109.5 . .
H40B C40 H40C 109.5 . .
C39 C41 H41A 109.5 . .
C39 C41 H41B 109.5 . .
H41A C41 H41B 109.5 . .
C39 C41 H41C 109.5 . .
H41A C41 H41C 109.5 . .
H41B C41 H41C 109.5 . .
C39 C42 H42A 109.5 . .
C39 C42 H42B 109.5 . .
H42A C42 H42B 109.5 . .
C39 C42 H42C 109.5 . .
H42A C42 H42C 109.5 . .
H42B C42 H42C 109.5 . .
C45 C43 C46 109.5(9) . .
C45 C43 C44 109.5(9) . .
C46 C43 C44 106.4(9) . .
C45 C43 P3 110.0(8) . .
C46 C43 P3 107.4(7) . .
C44 C43 P3 113.8(7) . .
C43 C44 H44A 109.5 . .
C43 C44 H44B 109.5 . .
H44A C44 H44B 109.5 . .
C43 C44 H44C 109.5 . .
H44A C44 H44C 109.5 . .
H44B C44 H44C 109.5 . .
C43 C45 H45A 109.5 . .
C43 C45 H45B 109.5 . .
H45A C45 H45B 109.5 . .
C43 C45 H45C 109.5 . .
H45A C45 H45C 109.5 . .
H45B C45 H45C 109.5 . .
C43 C46 H46A 109.5 . .
C43 C46 H46B 109.5 . .
H46A C46 H46B 109.5 . .
C43 C46 H46C 109.5 . .
H46A C46 H46C 109.5 . .
H46B C46 H46C 109.5 . .
C48 C47 O1 129(4) 2_676 .
C47 C48 O1 122(3) 2_676 .
C47 O1 C48 107(3) . .

loop_
_geom_bond_atom_site_label_1
_geom_bond_atom_site_label_2
_geom_bond_distance
_geom_bond_site_symmetry_2
Co1 Cl1 2.306(2) .
Co1 N1 2.308(6) .
Co1 Cl2 2.313(2) .
Co1 P1 2.464(2) .
Co1 P2 2.548(3) .
Co2 N2 2.297(6) .
Co2 Cl3 2.297(8) .
Co2 Cl4 2.316(3) .
Co2 Cl3' 2.338(16) .
Co2 P3 2.464(3) .
Co2 P4 2.570(3) .
P1 C6 1.842(8) .
P1 C8 1.867(8) .
P1 C12 1.876(9) .
P2 C7 1.826(8) .
P2 C16 1.878(10) .
P2 C20 1.888(9) .
P4 C29 1.829(8) .
P4 C35 1.852(9) .
P4 C31 1.885(9) .
P3 C30 1.835(8) .
P3 C39 1.855(9) .
P3 C43 1.867(10) .
N1 C5 1.333(10) .
N1 C1 1.348(9) .
N2 C24 1.347(10) .
N2 C28 1.349(9) .
C1 C2 1.380(11) .
C1 C6 1.480(11) .
C2 C3 1.360(13) .
C2 H2 0.93 .
C3 C4 1.367(13) .
C3 H3 0.93 .
C4 C5 1.382(11) .
C4 H4 0.93 .
C5 C7 1.500(12) .
C6 H6A 0.97 .
C6 H6B 0.97 .
C7 H7A 0.97 .
C7 H7B 0.97 .
C8 C11 1.524(12) .
C8 C10 1.526(11) .
C8 C9 1.546(12) .
C9 H9A 0.96 .
C9 H9B 0.96 .
C9 H9C 0.96 .
C10 H10A 0.96 .
C10 H10B 0.96 .
C10 H10C 0.96 .
C11 H11A 0.96 .
C11 H11B 0.96 .
C11 H11C 0.96 .
C12 C15A 1.48(3) .
C12 C14B 1.52(4) .
C12 C13 1.523(11) .
C12 C14A 1.55(4) .
C12 C15B 1.62(3) .
C13 H13A 0.96 .
C13 H13B 0.96 .
C13 H13C 0.96 .
C14A H14A 0.96 .
C14A H14B 0.96 .
C14A H14C 0.96 .
C14B H14D 0.96 .
C14B H14E 0.96 .
C14B H14F 0.96 .
C15A H15A 0.96 .
C15A H15B 0.96 .
C15A H15C 0.96 .
C15B H15D 0.96 .
C15B H15E 0.96 .
C15B H15F 0.96 .
C16 C17 1.503(13) .
C16 C19 1.509(13) .
C16 C18 1.565(14) .
C17 H17A 0.96 .
C17 H17B 0.96 .
C17 H17C 0.96 .
C18 H18A 0.96 .
C18 H18B 0.96 .
C18 H18C 0.96 .
C19 H19A 0.96 .
C19 H19B 0.96 .
C19 H19C 0.96 .
C20 C23 1.505(13) .
C20 C21 1.527(13) .
C20 C22 1.554(13) .
C21 H21A 0.96 .
C21 H21B 0.96 .
C21 H21C 0.96 .
C22 H22A 0.96 .
C22 H22B 0.96 .
C22 H22C 0.96 .
C23 H23A 0.96 .
C23 H23B 0.96 .
C23 H23C 0.96 .
C24 C25 1.381(11) .
C24 C29 1.489(10) .
C25 C26 1.368(12) .
C25 H25 0.93 .
C26 C27 1.359(12) .
C26 H26 0.93 .
C27 C28 1.365(11) .
C27 H27 0.93 .
C28 C30 1.508(11) .
C29 H29A 0.97 .
C29 H29B 0.97 .
C30 H30A 0.97 .
C30 H30B 0.97 .
C31 C32 1.521(12) .
C31 C34 1.523(12) .
C31 C33 1.541(12) .
C32 H32A 0.96 .
C32 H32B 0.96 .
C32 H32C 0.96 .
C33 H33A 0.96 .
C33 H33B 0.96 .
C33 H33C 0.96 .
C34 H34A 0.96 .
C34 H34B 0.96 .
C34 H34C 0.96 .
C35 C38B 1.45(3) .
C35 C37 1.527(12) .
C35 C36 1.542(12) .
C35 C38A 1.68(3) .
C36 H36A 0.96 .
C36 H36B 0.96 .
C36 H36C 0.96 .
C37 H37A 0.96 .
C37 H37B 0.96 .
C37 H37C 0.96 .
C38A H38A 0.96 .
C38A H38B 0.96 .
C38A H38C 0.96 .
C38B H38D 0.96 .
C38B H38E 0.96 .
C38B H38F 0.96 .
C39 C41 1.535(12) .
C39 C42 1.544(14) .
C39 C40 1.547(14) .
C40 H40A 0.96 .
C40 H40B 0.96 .
C40 H40C 0.96 .
C41 H41A 0.96 .
C41 H41B 0.96 .
C41 H41C 0.96 .
C42 H42A 0.96 .
C42 H42B 0.96 .
C42 H42C 0.96 .
C43 C45 1.522(14) .
C43 C46 1.523(13) .
C43 C44 1.556(13) .
C44 H44A 0.96 .
C44 H44B 0.96 .
C44 H44C 0.96 .
C45 H45A 0.96 .
C45 H45B 0.96 .
C45 H45C 0.96 .
C46 H46A 0.96 .
C46 H46B 0.96 .
C46 H46C 0.96 .
C47 C48 1.24(3) 2_676
C47 O1 1.27(3) .
C48 C47 1.24(3) 2_676
C48 O1 1.36(3) .

loop_
_geom_hbond_atom_site_label_D
_geom_hbond_atom_site_label_H
_geom_hbond_atom_site_label_A
_geom_hbond_distance_DH
_geom_hbond_distance_HA
_geom_hbond_distance_DA
_geom_hbond_angle_DHA
_geom_hbond_site_symmetry_A
C6 H6A Cl4 0.97 2.96 3.880(8) 157.8 2_666
C11 H11A Cl1 0.96 2.97 3.830(10) 150.2 .
C23 H23A Cl2 0.96 2.98 3.450(10) 111.3 .
C25 H25 Cl1 0.93 2.93 3.757(10) 148.8 2_667
C29 H29B Cl1 0.97 2.85 3.784(9) 161.5 2_667
C37 H37A Cl4 0.96 2.93 3.479(11) 117.3 .
C6 H6A Cl4 0.97 2.96 3.880(8) 157.8 2_666
C11 H11A Cl1 0.96 2.97 3.830(10) 150.2 .
C14A H14F Cl2 0.75 3.23 3.80(4) 135.9 .
C14B H14F Cl2 0.96 3.23 4.03(4) 143.1 .
C15A H15B Cl2 0.96 2.8 3.71(3) 157.4 .
C15B H15B Cl2 0.91 2.8 3.59(3) 147 .
C15A H15B Cl2 0.96 2.8 3.71(3) 157.4 .
C15B H15B Cl2 0.91 2.8 3.59(3) 147 .
C23 H23A Cl2 0.96 2.98 3.450(10) 111.3 .
C25 H25 Cl1 0.93 2.93 3.757(10) 148.8 2_667
C29 H29B Cl1 0.97 2.85 3.784(9) 161.5 2_667
C36 H36A Cl3 0.96 2.96 3.826(13) 150.3 .
C37 H37A Cl4 0.96 2.93 3.479(11) 117.3 .
C37 H37A Cl3' 0.96 2.98 3.90(2) 159.7 .
C42 H42A Cl3 0.96 2.94 3.673(18) 133.6 .
C45 H45B Cl3' 0.96 2.94 3.79(3) 148.6 .
C46 H46C Cl4 0.96 2.99 3.556(11) 119.1 .
C6 H6A Cl4 0.97 2.96 3.880(8) 157.8 2_666
C11 H11A Cl1 0.96 2.97 3.830(10) 150.2 .
C14A H14F Cl2 0.75 3.23 3.80(4) 135.9 .
C14B H14F Cl2 0.96 3.23 4.03(4) 143.1 .
C15A H15B Cl2 0.96 2.8 3.71(3) 157.4 .
C15B H15B Cl2 0.91 2.8 3.59(3) 147 .
C15A H15B Cl2 0.96 2.8 3.71(3) 157.4 .
C15B H15B Cl2 0.91 2.8 3.59(3) 147 .
C17 H17A N1 0.96 2.7 3.192(12) 112.5 .
C23 H23A Cl2 0.96 2.98 3.450(10) 111.3 .
C25 H25 Cl1 0.93 2.93 3.757(10) 148.8 2_667
C29 H29B Cl1 0.97 2.85 3.784(9) 161.5 2_667
C36 H36A Cl3 0.96 2.96 3.826(13) 150.3 .
C37 H37A Cl4 0.96 2.93 3.479(11) 117.3 .
C37 H37A Cl3' 0.96 2.98 3.90(2) 159.7 .
C42 H42A Cl3 0.96 2.94 3.673(18) 133.6 .
C45 H45B Cl3' 0.96 2.94 3.79(3) 148.6 .
C46 H46C Cl4 0.96 2.99 3.556(11) 119.1 .

loop_
_geom_torsion_atom_site_label_1
_geom_torsion_atom_site_label_2
_geom_torsion_atom_site_label_3
_geom_torsion_atom_site_label_4
_geom_torsion
_geom_torsion_site_symmetry_1
_geom_torsion_site_symmetry_2
_geom_torsion_site_symmetry_3
_geom_torsion_site_symmetry_4
C5 N1 C1 C2 7.6(12) . . . .
Co1 N1 C1 C2 -163.5(6) . . . .
C5 N1 C1 C6 -166.5(7) . . . .
Co1 N1 C1 C6 22.3(10) . . . .
N1 C1 C2 C3 -5.2(14) . . . .
C6 C1 C2 C3 168.8(8) . . . .
C1 C2 C3 C4 1.2(15) . . . .
C2 C3 C4 C5 0.3(15) . . . .
C1 N1 C5 C4 -6.1(12) . . . .
Co1 N1 C5 C4 165.3(6) . . . .
C1 N1 C5 C7 175.5(7) . . . .
Co1 N1 C5 C7 -13.1(9) . . . .
C3 C4 C5 N1 2.2(13) . . . .
C3 C4 C5 C7 -179.5(9) . . . .
N1 C1 C6 P1 -30.1(10) . . . .
C2 C1 C6 P1 155.7(7) . . . .
C8 P1 C6 C1 143.5(6) . . . .
C12 P1 C6 C1 -99.0(6) . . . .
Co1 P1 C6 C1 22.4(6) . . . .
N1 C5 C7 P2 -28.1(10) . . . .
C4 C5 C7 P2 153.5(7) . . . .
C16 P2 C7 C5 -77.3(7) . . . .
C20 P2 C7 C5 164.9(6) . . . .
Co1 P2 C7 C5 46.8(6) . . . .
C6 P1 C8 C11 166.0(6) . . . .
C12 P1 C8 C11 53.5(7) . . . .
Co1 P1 C8 C11 -82.7(7) . . . .
C6 P1 C8 C10 42.8(8) . . . .
C12 P1 C8 C10 -69.7(8) . . . .
Co1 P1 C8 C10 154.2(6) . . . .
C6 P1 C8 C9 -76.4(6) . . . .
C12 P1 C8 C9 171.1(6) . . . .
Co1 P1 C8 C9 34.9(7) . . . .
C6 P1 C12 C15A 50.6(13) . . . .
C8 P1 C12 C15A 161.8(12) . . . .
Co1 P1 C12 C15A -61.8(13) . . . .
C6 P1 C12 C14B 170.1(15) . . . .
C8 P1 C12 C14B -78.6(15) . . . .
Co1 P1 C12 C14B 57.8(15) . . . .
C6 P1 C12 C13 -70.6(7) . . . .
C8 P1 C12 C13 40.6(8) . . . .
Co1 P1 C12 C13 177.0(6) . . . .
C6 P1 C12 C14A 159.6(15) . . . .
C8 P1 C12 C14A -89.2(15) . . . .
Co1 P1 C12 C14A 47.2(15) . . . .
C6 P1 C12 C15B 47.3(11) . . . .
C8 P1 C12 C15B 158.6(10) . . . .
Co1 P1 C12 C15B -65.0(11) . . . .
C7 P2 C16 C17 55.6(8) . . . .
C20 P2 C16 C17 166.8(7) . . . .
Co1 P2 C16 C17 -49.0(8) . . . .
C7 P2 C16 C19 -68.2(9) . . . .
C20 P2 C16 C19 43.0(10) . . . .
Co1 P2 C16 C19 -172.8(7) . . . .
C7 P2 C16 C18 170.0(7) . . . .
C20 P2 C16 C18 -78.8(8) . . . .
Co1 P2 C16 C18 65.5(8) . . . .
C7 P2 C20 C23 -74.5(7) . . . .
C16 P2 C20 C23 172.4(6) . . . .
Co1 P2 C20 C23 26.2(7) . . . .
C7 P2 C20 C21 170.1(7) . . . .
C16 P2 C20 C21 57.0(8) . . . .
Co1 P2 C20 C21 -89.2(8) . . . .
C7 P2 C20 C22 44.9(8) . . . .
C16 P2 C20 C22 -68.3(8) . . . .
Co1 P2 C20 C22 145.5(7) . . . .
C28 N2 C24 C25 -0.2(11) . . . .
Co2 N2 C24 C25 178.1(6) . . . .
C28 N2 C24 C29 179.7(7) . . . .
Co2 N2 C24 C29 -2.1(9) . . . .
N2 C24 C25 C26 -0.8(13) . . . .
C29 C24 C25 C26 179.3(8) . . . .
C24 C25 C26 C27 1.0(14) . . . .
C25 C26 C27 C28 -0.1(14) . . . .
C24 N2 C28 C27 1.1(11) . . . .
Co2 N2 C28 C27 -177.1(6) . . . .
C24 N2 C28 C30 -175.6(7) . . . .
Co2 N2 C28 C30 6.2(9) . . . .
C26 C27 C28 N2 -0.9(13) . . . .
C26 C27 C28 C30 175.6(8) . . . .
N2 C24 C29 P4 37.4(9) . . . .
C25 C24 C29 P4 -142.8(7) . . . .
C35 P4 C29 C24 -161.2(6) . . . .
C31 P4 C29 C24 81.9(6) . . . .
Co2 P4 C29 C24 -46.1(6) . . . .
N2 C28 C30 P3 -30.7(9) . . . .
C27 C28 C30 P3 152.6(7) . . . .
C39 P3 C30 C28 -86.2(7) . . . .
C43 P3 C30 C28 156.2(6) . . . .
Co2 P3 C30 C28 36.0(6) . . . .
C29 P4 C31 C32 -42.1(7) . . . .
C35 P4 C31 C32 -155.4(6) . . . .
Co2 P4 C31 C32 64.7(7) . . . .
C29 P4 C31 C34 76.5(7) . . . .
C35 P4 C31 C34 -36.7(8) . . . .
Co2 P4 C31 C34 -176.7(5) . . . .
C29 P4 C31 C33 -160.3(6) . . . .
C35 P4 C31 C33 86.5(7) . . . .
Co2 P4 C31 C33 -53.5(7) . . . .
C29 P4 C35 C38B -45.8(15) . . . .
C31 P4 C35 C38B 67.2(15) . . . .
Co2 P4 C35 C38B -147.7(14) . . . .
C29 P4 C35 C37 72.4(7) . . . .
C31 P4 C35 C37 -174.7(7) . . . .
Co2 P4 C35 C37 -29.6(7) . . . .
C29 P4 C35 C36 -170.7(6) . . . .
C31 P4 C35 C36 -57.8(7) . . . .
Co2 P4 C35 C36 87.3(6) . . . .
C29 P4 C35 C38A -47.7(11) . . . .
C31 P4 C35 C38A 65.2(12) . . . .
Co2 P4 C35 C38A -149.7(11) . . . .
C30 P3 C39 C41 -71.1(8) . . . .
C43 P3 C39 C41 40.9(9) . . . .
Co2 P3 C39 C41 179.2(6) . . . .
C30 P3 C39 C42 164.3(7) . . . .
C43 P3 C39 C42 -83.7(8) . . . .
Co2 P3 C39 C42 54.7(8) . . . .
C30 P3 C39 C40 48.0(8) . . . .
C43 P3 C39 C40 160.0(7) . . . .
Co2 P3 C39 C40 -61.7(8) . . . .
C30 P3 C43 C45 166.9(7) . . . .
C39 P3 C43 C45 53.3(9) . . . .
Co2 P3 C43 C45 -85.5(8) . . . .
C30 P3 C43 C46 -73.9(8) . . . .
C39 P3 C43 C46 172.5(8) . . . .
Co2 P3 C43 C46 33.7(9) . . . .
C30 P3 C43 C44 43.6(8) . . . .
C39 P3 C43 C44 -70.0(8) . . . .
Co2 P3 C43 C44 151.2(6) . . . .
C48 C47 O1 C48 -17(6) 2_676 . . .
C47 C48 O1 C47 15(6) 2_676 . . .
